data_1575855
loop_
_publ_author_name
'Fu, Wei'
'Simon, Martin'
'Golz, Christopher'
'Alcarazo, Manuel'

_publ_section_title
;
 Enantioselective synthesis and racemization dynamics of
 trithia[5]helicenes derived from the
 dithieno[2,3-<i>b</i>:3',2'-<i>d</i>]-thiophene unit.
;
_journal_issue 41
_journal_name_full 'Chemical science'
_journal_page_first 19172
_journal_page_last 19177
_journal_paper_doi 10.1039/d5sc06132f
_journal_volume 16
_journal_year 2025
_chemical_formula_moiety 'C38 H22.53 Br2.039 O2 S3'
_chemical_formula_sum 'C38 H22 Br2 O2 S3'
_chemical_formula_weight 766.55
_space_group_crystal_system monoclinic
_space_group_IT_number 14
_space_group_name_Hall '-P 2yn'
_space_group_name_H-M_alt 'P 1 21/n 1'
_atom_sites_solution_hydrogens geom
_atom_sites_solution_primary dual
_audit_creation_date 2023-12-20
_audit_creation_method
;FinalCif V131 by Daniel Kratzert, Freiburg 2023, 
https://dkratzert.de/finalcif.html
;
_audit_update_record
;
2025-08-08 deposited with the CCDC.	2025-09-11 downloaded from the CCDC.
;
_cell_angle_alpha 90
_cell_angle_beta 100.9780(10)
_cell_angle_gamma 90
_cell_formula_units_Z 4
_cell_length_a 8.9156(4)
_cell_length_b 25.9710(14)
_cell_length_c 13.2783(7)
_cell_measurement_reflns_used 9767
_cell_measurement_temperature 100.00
_cell_measurement_theta_max 32.567
_cell_measurement_theta_min 2.213
_cell_volume 3018.3(3)
_computing_cell_refinement 'SAINT V8.40B (?, 2016)'
_computing_data_collection 'Bruker BIS V6.2.15/2021-03-16 and APEX4 2022.1-1'
_computing_data_reduction 'SAINT V8.40B (?, 2016)'
_computing_molecular_graphics 'Olex2 1.5 (Dolomanov et al., 2009)'
_computing_publication_material 'Olex2 1.5 (Dolomanov et al., 2009)'
_computing_structure_refinement 'XL  (Sheldrick, 2008)'
_computing_structure_solution 'XT  (Sheldrick, 2015)'
_diffrn_ambient_environment N~2~
_diffrn_ambient_temperature 100.00
_diffrn_detector CPAD
_diffrn_detector_area_resol_mean 7.41
_diffrn_detector_type 'Bruker PHOTON III'
_diffrn_measured_fraction_theta_full 1.000
_diffrn_measured_fraction_theta_max 0.988
_diffrn_measurement_device 'four-circle diffractometer'
_diffrn_measurement_device_type 'Bruker D8 VENTURE dual wavelength Mo/Cu'
_diffrn_measurement_method '\w and \f scans'
_diffrn_measurement_specimen_support 'MiTeGen micromount'
_diffrn_radiation_monochromator 'mirror optics'
_diffrn_radiation_probe x-ray
_diffrn_radiation_type MoK\a
_diffrn_radiation_wavelength 0.71073
_diffrn_reflns_av_R_equivalents 0.0457
_diffrn_reflns_av_unetI/netI 0.0222
_diffrn_reflns_Laue_measured_fraction_full 1.000
_diffrn_reflns_Laue_measured_fraction_max 0.988
_diffrn_reflns_limit_h_max 13
_diffrn_reflns_limit_h_min -10
_diffrn_reflns_limit_k_max 38
_diffrn_reflns_limit_k_min -39
_diffrn_reflns_limit_l_max 20
_diffrn_reflns_limit_l_min -20
_diffrn_reflns_number 105396
_diffrn_reflns_point_group_measured_fraction_full 1.000
_diffrn_reflns_point_group_measured_fraction_max 0.988
_diffrn_reflns_theta_full 25.242
_diffrn_reflns_theta_max 32.626
_diffrn_reflns_theta_min 2.214
_diffrn_source 'microfocus sealed X-ray tube'
_diffrn_source_current 1.0
_diffrn_source_power 0.05
_diffrn_source_type 'Incoatec I\ms'
_diffrn_source_voltage 50.0
_diffrn_standards_number 0
_exptl_absorpt_coefficient_mu 2.930
_exptl_absorpt_correction_T_max 0.8647
_exptl_absorpt_correction_T_min 0.5429
_exptl_absorpt_correction_type numerical
_exptl_absorpt_process_details
;
SADABS-2016/2 (Bruker,2016/2) was used for absorption correction.
wR2(int) was 0.1117 before and 0.0522 after correction.
The Ratio of minimum to maximum transmission is 0.6278.
The \l/2 correction factor is Not present.
;
_exptl_crystal_colour colourless
_exptl_crystal_colour_primary colourless
_exptl_crystal_density_diffrn 1.687
_exptl_crystal_description block
_exptl_crystal_F_000 1536
_exptl_crystal_recrystallization_method 'from a mixture of ethyl acetate and hexane.'
_exptl_crystal_size_max 0.301
_exptl_crystal_size_mid 0.194
_exptl_crystal_size_min 0.165
_refine_diff_density_max 1.403
_refine_diff_density_min -0.787
_refine_diff_density_rms 0.079
_refine_ls_extinction_method none
_refine_ls_goodness_of_fit_ref 1.027
_refine_ls_hydrogen_treatment constr
_refine_ls_matrix_type full
_refine_ls_number_parameters 443
_refine_ls_number_reflns 10903
_refine_ls_number_restraints 21
_refine_ls_restrained_S_all 1.027
_refine_ls_R_factor_all 0.0350
_refine_ls_R_factor_gt 0.0293
_refine_ls_shift/su_max 0.002
_refine_ls_shift/su_mean 0.000
_refine_ls_structure_factor_coef Fsqd
_refine_ls_weighting_details 'w=1/[\s^2^(Fo^2^)+(0.0365P)^2^+2.4342P] where P=(Fo^2^+2Fc^2^)/3'
_refine_ls_weighting_scheme calc
_refine_ls_wR_factor_gt 0.0735
_refine_ls_wR_factor_ref 0.0762
_reflns_Friedel_coverage 0.000
_reflns_number_gt 9690
_reflns_number_total 10903
_reflns_threshold_expression 'I > 2\s(I)'
_cod_data_source_file d5sc06132f2.cif
_cod_data_source_block mo_2191_cg_0m
_cod_depositor_comments 'Adding full bibliography for 1575851--1575858.cif.'
_cod_database_code 1575855
_olex2_refinement_description
;
1. Fixed Uiso
 At 1.2 times of:
  All C(H) groups
 At 1.5 times of:
  All C(H,H,H) groups
2. Restrained distances
 O1A-C34 \\sim O1B-C34
 with sigma of 0.02
 O1A-C37A \\sim O1B-C37B
 with sigma of 0.02
 C37A-H37A \\sim C37B-H37A
 with sigma of 0.02
 C37A-H37B \\sim C37B-H37B
 with sigma of 0.02
 C37A-H37C \\sim C37B-H37C
 with sigma of 0.02
 O1A-H37A \\sim O1B-H37A
 with sigma of 0.04
 O1A-H37B \\sim O1B-H37B
 with sigma of 0.04
 O1A-H37C \\sim O1B-H37C
 with sigma of 0.04
 C34-C37A \\sim C34-C37B
 with sigma of 0.04
3. Rigid body (RIGU) restrains
 C34, O1B, C37B
 with sigma for 1-2 distances of 0.001 and sigma for 1-3 distances of 0.002
 C34, O1A, C37A
 with sigma for 1-2 distances of 0.001 and sigma for 1-3 distances of 0.002
4. Others
 Sof(C37B)=Sof(H37D)=Sof(H37E)=Sof(H37F)=Sof(O1B)=1-FVAR(1)
 Sof(O1A)=Sof(C37A)=FVAR(1)
5.a Aromatic/amide H refined with riding coordinates:
 C10(H10), C11(H11), C12(H12), C13(H13), C17(H17), C18(H18), C20(H20),
 C21(H21), C27(H27), C28(H28), C29(H29), C30(H30), C32(H32), C33(H33), C35(H35),
  C36(H36)
5.b Idealised Me refined as rotating group:
 C37A(H37A,H37B,H37C), C38(H38A,H38B,H38C), C37B(H37D,H37E,H37F)
;
_olex2_submission_special_instructions 'No special instructions were received'
_shelx_shelxl_version_number 2018/3
_shelx_space_group_comment
;
The symmetry employed for this shelxl refinement is uniquely defined
by the following loop, which should always be used as a source of
symmetry information in preference to the above space-group names.
They are only intended as comments.
;
_shelx_estimated_absorpt_t_min 0.472
_shelx_estimated_absorpt_t_max 0.643
_diffrn_measurement_ambient_temperature_device_make 'Oxford Cryostream 800'

loop_
_space_group_symop_operation_xyz
'x, y, z'
'-x+1/2, y+1/2, -z+1/2'
'-x, -y, -z'
'x-1/2, -y-1/2, z-1/2'

loop_
_atom_site_label
_atom_site_type_symbol
_atom_site_fract_x
_atom_site_fract_y
_atom_site_fract_z
_atom_site_U_iso_or_equiv
_atom_site_adp_type
_atom_site_occupancy
_atom_site_site_symmetry_order
_atom_site_calc_flag
_atom_site_refinement_flags_posn
_atom_site_refinement_flags_adp
_atom_site_refinement_flags_occupancy
_atom_site_disorder_assembly
_atom_site_disorder_group
Br1 Br 0.73388(2) 0.76315(2) 0.50132(2) 0.02548(4) Uani 1 1 d . . . . .
Br2 Br 0.26779(2) 0.60264(2) 0.12354(2) 0.01857(4) Uani 1 1 d . . . . .
S1 S 1.13061(4) 0.55985(2) 0.54908(3) 0.01607(6) Uani 1 1 d . . . . .
S2 S 1.13206(4) 0.51224(2) 0.33158(3) 0.01707(7) Uani 1 1 d . . . . .
S3 S 0.92770(4) 0.51523(2) 0.11288(3) 0.01747(7) Uani 1 1 d . . . . .
O1A O 0.7929(4) 0.73083(14) 0.0188(2) 0.0270(7) Uani 0.82(2) 1 d D . P A 1
O2 O 0.49085(15) 0.61194(5) 0.61363(9) 0.0269(2) Uani 1 1 d . . . B 1
C1 C 0.81546(17) 0.69534(6) 0.51652(11) 0.0171(2) Uani 1 1 d . . . . .
C2 C 0.83710(16) 0.66786(5) 0.43146(11) 0.0148(2) Uani 1 1 d . . . . .
C3 C 0.91040(15) 0.61842(5) 0.45119(10) 0.0135(2) Uani 1 1 d . . . . .
C4 C 0.93758(15) 0.57985(5) 0.37870(10) 0.0134(2) Uani 1 1 d . . . . .
C5 C 0.87470(15) 0.56403(5) 0.27528(10) 0.0138(2) Uani 1 1 d . . . . .
C6 C 0.73651(15) 0.57044(5) 0.19748(10) 0.0138(2) Uani 1 1 d . . . . .
C7 C 0.75771(15) 0.54972(5) 0.10451(11) 0.0152(2) Uani 1 1 d . . . . .
C8 C 0.64899(16) 0.55397(6) 0.01225(11) 0.0160(2) Uani 1 1 d . . . . .
C9 C 0.50539(16) 0.57629(6) 0.01786(11) 0.0159(2) Uani 1 1 d . . . . .
C10 C 0.39693(17) 0.58114(7) -0.07473(12) 0.0212(3) Uani 1 1 d . . . . .
H10 H 0.300207 0.596180 -0.073344 0.025 Uiso 1 1 calc R U . . .
C11 C 0.42932(19) 0.56448(7) -0.16634(12) 0.0248(3) Uani 1 1 d . . . . .
H11 H 0.354604 0.568097 -0.227306 0.030 Uiso 1 1 calc R U . . .
C12 C 0.57116(19) 0.54219(7) -0.17133(12) 0.0244(3) Uani 1 1 d . . . . .
H12 H 0.592243 0.530755 -0.235161 0.029 Uiso 1 1 calc R U . . .
C13 C 0.67909(17) 0.53704(6) -0.08327(11) 0.0207(3) Uani 1 1 d . . . . .
H13 H 0.775137 0.521945 -0.086446 0.025 Uiso 1 1 calc R U . . .
C14 C 0.47675(15) 0.58946(5) 0.11743(11) 0.0150(2) Uani 1 1 d . . . . .
C15 C 0.58515(15) 0.58726(5) 0.20687(10) 0.0139(2) Uani 1 1 d . . . . .
C16 C 0.54799(16) 0.59407(5) 0.31071(10) 0.0149(2) Uani 1 1 d . . . . .
C17 C 0.46805(17) 0.63650(6) 0.33783(11) 0.0179(3) Uani 1 1 d . . . . .
H17 H 0.428839 0.661172 0.286756 0.022 Uiso 1 1 calc R U . . .
C18 C 0.44404(18) 0.64375(6) 0.43755(12) 0.0206(3) Uani 1 1 d . . . . .
H18 H 0.390401 0.673194 0.454186 0.025 Uiso 1 1 calc R U . C 1
C19 C 0.49952(18) 0.60737(6) 0.51266(11) 0.0200(3) Uani 1 1 d . . . B 1
C20 C 0.57022(17) 0.56294(6) 0.48590(11) 0.0194(3) Uani 1 1 d . . . . .
H20 H 0.601907 0.536978 0.535820 0.023 Uiso 1 1 calc R U . B 1
C21 C 0.59452(16) 0.55650(6) 0.38624(11) 0.0167(2) Uani 1 1 d . . . . .
H21 H 0.643475 0.526147 0.368979 0.020 Uiso 1 1 calc R U . . .
C22 C 0.97653(15) 0.53129(6) 0.24019(10) 0.0153(2) Uani 1 1 d . . . . .
C23 C 1.06533(16) 0.55083(5) 0.41946(10) 0.0148(2) Uani 1 1 d . . . . .
C24 C 0.99323(16) 0.60770(5) 0.54900(11) 0.0148(2) Uani 1 1 d . . . . .
C25 C 0.96637(16) 0.63451(6) 0.63691(11) 0.0166(2) Uani 1 1 d . . . . .
C26 C 0.86752(17) 0.67792(6) 0.62033(11) 0.0177(2) Uani 1 1 d . . . . .
C27 C 0.83426(19) 0.70353(7) 0.70783(12) 0.0241(3) Uani 1 1 d . . . . .
H27 H 0.768807 0.732710 0.699032 0.029 Uiso 1 1 calc R U . . .
C28 C 0.8956(2) 0.68669(8) 0.80549(13) 0.0289(4) Uani 1 1 d . . . . .
H28 H 0.871992 0.704438 0.863074 0.035 Uiso 1 1 calc R U . . .
C29 C 0.9923(2) 0.64371(8) 0.82076(12) 0.0276(3) Uani 1 1 d . . . . .
H29 H 1.033137 0.632242 0.888359 0.033 Uiso 1 1 calc R U . . .
C30 C 1.02782(18) 0.61818(7) 0.73773(11) 0.0217(3) Uani 1 1 d . . . . .
H30 H 1.094337 0.589299 0.748275 0.026 Uiso 1 1 calc R U . . .
C31 C 0.81962(17) 0.68806(5) 0.32458(11) 0.0159(2) Uani 1 1 d . . . . .
C32 C 0.93923(17) 0.67959(6) 0.27090(11) 0.0175(2) Uani 1 1 d . . . . .
H32 H 1.029964 0.663184 0.305112 0.021 Uiso 1 1 calc R U . . .
C33 C 0.92831(18) 0.69449(6) 0.16980(12) 0.0207(3) Uani 1 1 d . . . . .
H33 H 1.010922 0.688568 0.135433 0.025 Uiso 1 1 calc R U . D 1
C34 C 0.7954(2) 0.71822(7) 0.11873(12) 0.0236(3) Uani 1 1 d D . . . .
C35 C 0.67835(19) 0.72927(6) 0.17100(13) 0.0231(3) Uani 1 1 d . . . . .
H35 H 0.589111 0.746619 0.137065 0.028 Uiso 1 1 calc R U . . .
C36 C 0.69236(18) 0.71482(6) 0.27331(12) 0.0191(3) Uani 1 1 d . . . . .
H36 H 0.613112 0.723428 0.309075 0.023 Uiso 1 1 calc R U . . .
C37A C 0.6510(4) 0.7491(2) -0.0387(3) 0.0347(10) Uani 0.82(2) 1 d D . P A 1
H37A H 0.658665 0.752389 -0.111118 0.052 Uiso 1 1 calc R U . A 1
H37B H 0.627381 0.782749 -0.012287 0.052 Uiso 1 1 calc R U . A 1
H37C H 0.569627 0.724641 -0.032305 0.052 Uiso 1 1 calc R U . A 1
C38 C 0.4327(2) 0.65933(8) 0.64507(14) 0.0325(4) Uani 1 1 d . . . B 1
H38A H 0.324835 0.662862 0.612801 0.049 Uiso 1 1 calc R U . B 1
H38B H 0.490936 0.688119 0.624141 0.049 Uiso 1 1 calc R U . B 1
H38C H 0.442547 0.659533 0.719847 0.049 Uiso 1 1 calc R U . B 1
Br0A Br 0.3260(13) 0.6857(4) 0.4762(9) 0.019(4) Uiso 0.0127(9) 1 d . . . B 3
Br0C Br 0.9925(13) 0.6894(4) 0.0906(9) 0.028(4) Uiso 0.0156(10) 1 d . . . E 3
Br0B Br 0.6045(17) 0.5431(6) 0.5707(11) 0.022(5) Uiso 0.0108(9) 1 d . . . B 3
C37B C 0.622(3) 0.7259(19) -0.0492(13) 0.054(8) Uani 0.18(2) 1 d D . P A 2
H37D H 0.625478 0.723503 -0.122432 0.082 Uiso 0.18(2) 1 calc R U P A 2
H37E H 0.584726 0.759951 -0.034250 0.082 Uiso 0.18(2) 1 calc R U P A 2
H37F H 0.553874 0.699318 -0.031286 0.082 Uiso 0.18(2) 1 calc R U P A 2
O1B O 0.773(3) 0.718(2) 0.0099(10) 0.074(9) Uani 0.18(2) 1 d D . P A 2

loop_
_atom_site_aniso_label
_atom_site_aniso_U_11
_atom_site_aniso_U_22
_atom_site_aniso_U_33
_atom_site_aniso_U_23
_atom_site_aniso_U_13
_atom_site_aniso_U_12
Br1 0.03350(9) 0.01962(7) 0.02382(8) -0.00397(5) 0.00670(6) 0.00824(6)
Br2 0.01245(6) 0.02542(7) 0.01773(7) 0.00117(5) 0.00265(5) 0.00284(5)
S1 0.01548(14) 0.01945(15) 0.01215(14) 0.00020(11) -0.00023(11) 0.00179(11)
S2 0.01428(14) 0.02249(16) 0.01418(14) -0.00109(12) 0.00203(11) 0.00496(12)
S3 0.01414(14) 0.02505(17) 0.01338(14) -0.00418(12) 0.00305(11) 0.00382(12)
O1A 0.0282(10) 0.0389(15) 0.0152(7) 0.0103(7) 0.0079(7) 0.0145(8)
O2 0.0319(6) 0.0362(7) 0.0141(5) -0.0040(4) 0.0087(4) -0.0044(5)
C1 0.0184(6) 0.0171(6) 0.0160(6) -0.0022(5) 0.0034(5) 0.0014(5)
C2 0.0157(6) 0.0146(5) 0.0141(6) -0.0007(4) 0.0029(5) -0.0004(4)
C3 0.0153(5) 0.0143(5) 0.0110(5) -0.0007(4) 0.0023(4) -0.0009(4)
C4 0.0138(5) 0.0139(5) 0.0122(5) -0.0004(4) 0.0021(4) -0.0001(4)
C5 0.0133(5) 0.0158(5) 0.0122(5) -0.0010(4) 0.0024(4) 0.0005(4)
C6 0.0125(5) 0.0158(5) 0.0129(5) -0.0011(4) 0.0022(4) 0.0007(4)
C7 0.0125(5) 0.0190(6) 0.0142(6) -0.0017(5) 0.0026(4) 0.0009(4)
C8 0.0139(5) 0.0211(6) 0.0130(6) -0.0016(5) 0.0023(5) -0.0008(5)
C9 0.0152(6) 0.0189(6) 0.0133(6) -0.0003(5) 0.0015(5) -0.0001(5)
C10 0.0158(6) 0.0309(8) 0.0158(6) 0.0004(5) 0.0004(5) 0.0027(5)
C11 0.0208(7) 0.0387(9) 0.0137(6) -0.0007(6) -0.0001(5) 0.0014(6)
C12 0.0226(7) 0.0363(9) 0.0138(6) -0.0038(6) 0.0025(5) 0.0008(6)
C13 0.0181(6) 0.0299(7) 0.0141(6) -0.0034(5) 0.0035(5) 0.0017(5)
C14 0.0124(5) 0.0182(6) 0.0144(6) 0.0008(4) 0.0023(4) 0.0013(4)
C15 0.0138(5) 0.0155(5) 0.0126(5) 0.0001(4) 0.0029(4) 0.0009(4)
C16 0.0135(5) 0.0195(6) 0.0118(5) -0.0005(4) 0.0026(4) 0.0008(4)
C17 0.0177(6) 0.0196(6) 0.0173(6) -0.0006(5) 0.0051(5) 0.0026(5)
C18 0.0196(6) 0.0240(7) 0.0199(7) -0.0034(5) 0.0084(5) 0.0018(5)
C19 0.0183(6) 0.0292(7) 0.0134(6) -0.0024(5) 0.0057(5) -0.0042(5)
C20 0.0177(6) 0.0254(7) 0.0145(6) 0.0034(5) 0.0021(5) -0.0013(5)
C21 0.0150(6) 0.0202(6) 0.0148(6) 0.0011(5) 0.0025(5) 0.0001(5)
C22 0.0132(5) 0.0208(6) 0.0116(5) -0.0014(5) 0.0015(4) 0.0022(5)
C23 0.0144(5) 0.0172(6) 0.0124(5) -0.0003(4) 0.0018(4) 0.0015(4)
C24 0.0156(6) 0.0158(6) 0.0128(6) -0.0005(4) 0.0022(5) -0.0006(4)
C25 0.0164(6) 0.0210(6) 0.0120(6) -0.0024(5) 0.0011(5) -0.0020(5)
C26 0.0176(6) 0.0213(6) 0.0141(6) -0.0042(5) 0.0028(5) -0.0014(5)
C27 0.0225(7) 0.0313(8) 0.0188(7) -0.0080(6) 0.0045(6) 0.0020(6)
C28 0.0279(8) 0.0436(10) 0.0150(7) -0.0097(6) 0.0036(6) 0.0034(7)
C29 0.0263(8) 0.0434(10) 0.0118(6) -0.0042(6) 0.0003(5) 0.0016(7)
C30 0.0203(7) 0.0303(8) 0.0132(6) -0.0016(5) 0.0003(5) 0.0005(6)
C31 0.0201(6) 0.0139(5) 0.0141(6) 0.0002(4) 0.0043(5) 0.0007(5)
C32 0.0196(6) 0.0167(6) 0.0165(6) 0.0012(5) 0.0044(5) 0.0012(5)
C33 0.0226(7) 0.0232(7) 0.0181(6) 0.0039(5) 0.0081(5) 0.0043(5)
C34 0.0281(7) 0.0283(7) 0.0161(6) 0.0062(5) 0.0081(6) 0.0074(6)
C35 0.0238(7) 0.0261(7) 0.0202(7) 0.0067(6) 0.0065(6) 0.0091(6)
C36 0.0213(6) 0.0190(6) 0.0179(6) 0.0021(5) 0.0066(5) 0.0033(5)
C37A 0.0295(13) 0.056(2) 0.0195(12) 0.0139(13) 0.0060(9) 0.0196(14)
C38 0.0411(10) 0.0368(9) 0.0232(8) -0.0112(7) 0.0149(7) -0.0078(8)
C37B 0.053(8) 0.09(2) 0.020(5) 0.016(9) 0.011(4) 0.044(11)
O1B 0.054(8) 0.15(2) 0.0164(18) 0.019(5) 0.012(3) 0.049(11)

loop_
_atom_type_symbol
_atom_type_description
_atom_type_scat_dispersion_real
_atom_type_scat_dispersion_imag
_atom_type_scat_source
C C 0.0033 0.0016 'International Tables Vol C Tables 4.2.6.8 and 6.1.1.4'
H H 0.0000 0.0000 'International Tables Vol C Tables 4.2.6.8 and 6.1.1.4'
Br Br -0.2901 2.4595 'International Tables Vol C Tables 4.2.6.8 and 6.1.1.4'
O O 0.0106 0.0060 'International Tables Vol C Tables 4.2.6.8 and 6.1.1.4'
S S 0.1246 0.1234 'International Tables Vol C Tables 4.2.6.8 and 6.1.1.4'

loop_
_geom_angle_atom_site_label_1
_geom_angle_atom_site_label_2
_geom_angle_atom_site_label_3
_geom_angle
_geom_angle_site_symmetry_1
_geom_angle_site_symmetry_3
_geom_angle_publ_flag
C23 S1 C24 89.58(7) . . ?
C23 S2 C22 88.56(7) . . ?
C22 S3 C7 89.56(7) . . ?
C34 O1A C37A 116.7(3) . . ?
C19 O2 C38 117.03(14) . . ?
C2 C1 Br1 120.15(11) . . ?
C2 C1 C26 123.41(13) . . ?
C26 C1 Br1 116.06(10) . . ?
C1 C2 C3 116.15(12) . . ?
C1 C2 C31 126.20(13) . . ?
C3 C2 C31 116.57(12) . . ?
C4 C3 C2 128.72(12) . . ?
C24 C3 C2 119.23(12) . . ?
C24 C3 C4 110.90(12) . . ?
C5 C4 C3 138.62(13) . . ?
C23 C4 C3 110.30(12) . . ?
C23 C4 C5 111.01(12) . . ?
C4 C5 C6 139.93(12) . . ?
C22 C5 C4 109.52(12) . . ?
C22 C5 C6 110.52(12) . . ?
C7 C6 C5 110.17(12) . . ?
C7 C6 C15 118.67(12) . . ?
C15 C6 C5 130.51(12) . . ?
C6 C7 S3 113.88(10) . . ?
C6 C7 C8 123.47(12) . . ?
C8 C7 S3 122.59(11) . . ?
C7 C8 C9 117.54(12) . . ?
C7 C8 C13 122.43(13) . . ?
C13 C8 C9 120.02(13) . . ?
C8 C9 C14 117.77(12) . . ?
C10 C9 C8 117.63(13) . . ?
C10 C9 C14 124.49(13) . . ?
C9 C10 H10 119.4 . . ?
C11 C10 C9 121.11(14) . . ?
C11 C10 H10 119.4 . . ?
C10 C11 H11 119.5 . . ?
C10 C11 C12 121.02(14) . . ?
C12 C11 H11 119.5 . . ?
C11 C12 H12 120.3 . . ?
C13 C12 C11 119.46(14) . . ?
C13 C12 H12 120.3 . . ?
C8 C13 H13 119.6 . . ?
C12 C13 C8 120.76(14) . . ?
C12 C13 H13 119.6 . . ?
C9 C14 Br2 115.33(10) . . ?
C15 C14 Br2 119.92(10) . . ?
C15 C14 C9 124.32(13) . . ?
C6 C15 C16 119.45(12) . . ?
C14 C15 C6 116.72(12) . . ?
C14 C15 C16 123.25(12) . . ?
C17 C16 C15 123.17(13) . . ?
C17 C16 C21 117.39(13) . . ?
C21 C16 C15 119.43(12) . . ?
C16 C17 H17 119.0 . . ?
C18 C17 C16 122.00(14) . . ?
C18 C17 H17 119.0 . . ?
C17 C18 H18 120.3 . . ?
C17 C18 C19 119.35(14) . . ?
C17 C18 Br0A 127.1(4) . . ?
C19 C18 H18 120.3 . . ?
O2 C19 C18 124.45(15) . . ?
O2 C19 C20 115.87(14) . . ?
C20 C19 C18 119.67(14) . . ?
C19 C20 H20 119.9 . . ?
C21 C20 C19 120.15(14) . . ?
C21 C20 H20 119.9 . . ?
Br0B C20 C21 140.2(7) . . ?
C16 C21 H21 119.4 . . ?
C20 C21 C16 121.17(14) . . ?
C20 C21 H21 119.4 . . ?
S3 C22 S2 129.82(8) . . ?
C5 C22 S2 115.31(10) . . ?
C5 C22 S3 114.86(10) . . ?
S1 C23 S2 131.20(8) . . ?
C4 C23 S1 114.31(10) . . ?
C4 C23 S2 114.49(10) . . ?
C3 C24 S1 112.95(10) . . ?
C3 C24 C25 121.75(13) . . ?
C25 C24 S1 125.30(11) . . ?
C24 C25 C26 117.30(13) . . ?
C30 C25 C24 122.50(14) . . ?
C30 C25 C26 120.13(13) . . ?
C25 C26 C1 118.31(13) . . ?
C27 C26 C1 123.83(14) . . ?
C27 C26 C25 117.72(14) . . ?
C26 C27 H27 119.5 . . ?
C28 C27 C26 120.95(16) . . ?
C28 C27 H27 119.5 . . ?
C27 C28 H28 119.6 . . ?
C27 C28 C29 120.76(15) . . ?
C29 C28 H28 119.6 . . ?
C28 C29 H29 120.1 . . ?
C30 C29 C28 119.84(15) . . ?
C30 C29 H29 120.1 . . ?
C25 C30 H30 119.7 . . ?
C29 C30 C25 120.59(16) . . ?
C29 C30 H30 119.7 . . ?
C32 C31 C2 118.31(13) . . ?
C36 C31 C2 124.60(13) . . ?
C36 C31 C32 117.10(13) . . ?
C31 C32 H32 119.1 . . ?
C33 C32 C31 121.85(14) . . ?
C33 C32 H32 119.1 . . ?
C32 C33 H33 120.2 . . ?
C32 C33 C34 119.54(14) . . ?
C34 C33 H33 120.2 . . ?
Br0C C33 C32 143.1(5) . . ?
Br0C C33 C34 96.7(5) . . ?
O1A C34 C33 115.81(19) . . ?
O1A C34 C35 124.2(2) . . ?
C33 C34 O1B 116.0(9) . . ?
C35 C34 C33 119.93(14) . . ?
C35 C34 O1B 122.3(10) . . ?
C34 C35 H35 120.1 . . ?
C34 C35 C36 119.71(14) . . ?
C36 C35 H35 120.1 . . ?
C31 C36 H36 119.2 . . ?
C35 C36 C31 121.67(14) . . ?
C35 C36 H36 119.2 . . ?
O1A C37A H37A 109.5 . . ?
O1A C37A H37B 109.5 . . ?
O1A C37A H37C 109.5 . . ?
H37A C37A H37B 109.5 . . ?
H37A C37A H37C 109.5 . . ?
H37B C37A H37C 109.5 . . ?
O2 C38 H38A 109.5 . . ?
O2 C38 H38B 109.5 . . ?
O2 C38 H38C 109.5 . . ?
H38A C38 H38B 109.5 . . ?
H38A C38 H38C 109.5 . . ?
H38B C38 H38C 109.5 . . ?
H37D C37B H37E 109.5 . . ?
H37D C37B H37F 109.5 . . ?
H37E C37B H37F 109.5 . . ?
O1B C37B H37D 109.5 . . ?
O1B C37B H37E 109.5 . . ?
O1B C37B H37F 109.5 . . ?
C34 O1B C37B 119.5(16) . . ?

loop_
_geom_bond_atom_site_label_1
_geom_bond_atom_site_label_2
_geom_bond_distance
_geom_bond_site_symmetry_2
_geom_bond_publ_flag
Br1 C1 1.9016(14) . ?
Br2 C14 1.9110(14) . ?
S1 C23 1.7246(14) . ?
S1 C24 1.7447(14) . ?
S2 C22 1.7318(14) . ?
S2 C23 1.7276(14) . ?
S3 C7 1.7456(14) . ?
S3 C22 1.7148(14) . ?
O1A C34 1.363(3) . ?
O1A C37A 1.429(3) . ?
O2 C19 1.3628(18) . ?
O2 C38 1.428(2) . ?
C1 C2 1.3803(19) . ?
C1 C26 1.441(2) . ?
C2 C3 1.4420(19) . ?
C2 C31 1.4931(19) . ?
C3 C4 1.4413(18) . ?
C3 C24 1.3944(19) . ?
C4 C5 1.4407(18) . ?
C4 C23 1.3868(19) . ?
C5 C6 1.4588(19) . ?
C5 C22 1.3876(18) . ?
C6 C7 1.3921(19) . ?
C6 C15 1.4462(18) . ?
C7 C8 1.4144(19) . ?
C8 C9 1.420(2) . ?
C8 C13 1.415(2) . ?
C9 C10 1.418(2) . ?
C9 C14 1.4349(19) . ?
C10 H10 0.9500 . ?
C10 C11 1.373(2) . ?
C11 H11 0.9500 . ?
C11 C12 1.404(2) . ?
C12 H12 0.9500 . ?
C12 C13 1.372(2) . ?
C13 H13 0.9500 . ?
C14 C15 1.3822(19) . ?
C15 C16 1.4887(19) . ?
C16 C17 1.396(2) . ?
C16 C21 1.404(2) . ?
C17 H17 0.9500 . ?
C17 C18 1.394(2) . ?
C18 H18 0.9500 . ?
C18 C19 1.394(2) . ?
C18 Br0A 1.663(12) . ?
C19 C20 1.393(2) . ?
C20 H20 0.9500 . ?
C20 C21 1.391(2) . ?
C20 Br0B 1.223(15) . ?
C21 H21 0.9500 . ?
C24 C25 1.4181(19) . ?
C25 C26 1.422(2) . ?
C25 C30 1.412(2) . ?
C26 C27 1.418(2) . ?
C27 H27 0.9500 . ?
C27 C28 1.379(2) . ?
C28 H28 0.9500 . ?
C28 C29 1.401(3) . ?
C29 H29 0.9500 . ?
C29 C30 1.374(2) . ?
C30 H30 0.9500 . ?
C31 C32 1.408(2) . ?
C31 C36 1.393(2) . ?
C32 H32 0.9500 . ?
C32 C33 1.382(2) . ?
C33 H33 0.9500 . ?
C33 C34 1.392(2) . ?
C33 Br0C 1.296(12) . ?
C34 C35 1.389(2) . ?
C34 O1B 1.421(13) . ?
C35 H35 0.9500 . ?
C35 C36 1.392(2) . ?
C36 H36 0.9500 . ?
C37A H37A 0.9800 . ?
C37A H37B 0.9800 . ?
C37A H37C 0.9800 . ?
C38 H38A 0.9800 . ?
C38 H38B 0.9800 . ?
C38 H38C 0.9800 . ?
C37B H37D 0.9800 . ?
C37B H37E 0.9800 . ?
C37B H37F 0.9800 . ?
C37B O1B 1.435(15) . ?

loop_
_geom_torsion_atom_site_label_1
_geom_torsion_atom_site_label_2
_geom_torsion_atom_site_label_3
_geom_torsion_atom_site_label_4
_geom_torsion
_geom_torsion_site_symmetry_1
_geom_torsion_site_symmetry_2
_geom_torsion_site_symmetry_3
_geom_torsion_site_symmetry_4
_geom_torsion_publ_flag
Br1 C1 C2 C3 175.35(10) . . . . ?
Br1 C1 C2 C31 7.7(2) . . . . ?
Br1 C1 C26 C25 -162.82(11) . . . . ?
Br1 C1 C26 C27 12.8(2) . . . . ?
Br2 C14 C15 C6 172.02(10) . . . . ?
Br2 C14 C15 C16 0.79(19) . . . . ?
S1 C24 C25 C26 169.91(11) . . . . ?
S1 C24 C25 C30 -13.1(2) . . . . ?
S3 C7 C8 C9 170.78(11) . . . . ?
S3 C7 C8 C13 -9.3(2) . . . . ?
O1A C34 C35 C36 -179.8(2) . . . . ?
O2 C19 C20 C21 -175.33(14) . . . . ?
C1 C2 C3 C4 174.87(14) . . . . ?
C1 C2 C3 C24 -18.58(19) . . . . ?
C1 C2 C31 C32 129.53(16) . . . . ?
C1 C2 C31 C36 -50.7(2) . . . . ?
C1 C26 C27 C28 -175.86(16) . . . . ?
C2 C1 C26 C25 10.1(2) . . . . ?
C2 C1 C26 C27 -174.21(15) . . . . ?
C2 C3 C4 C5 -24.5(3) . . . . ?
C2 C3 C4 C23 152.29(14) . . . . ?
C2 C3 C24 S1 -156.65(11) . . . . ?
C2 C3 C24 C25 22.4(2) . . . . ?
C2 C31 C32 C33 176.29(14) . . . . ?
C2 C31 C36 C35 -175.12(15) . . . . ?
C3 C2 C31 C32 -38.08(19) . . . . ?
C3 C2 C31 C36 141.74(14) . . . . ?
C3 C4 C5 C6 -16.8(3) . . . . ?
C3 C4 C5 C22 165.56(16) . . . . ?
C3 C4 C23 S1 12.00(15) . . . . ?
C3 C4 C23 S2 -167.65(10) . . . . ?
C3 C24 C25 C26 -9.0(2) . . . . ?
C3 C24 C25 C30 168.03(14) . . . . ?
C4 C3 C24 S1 12.15(15) . . . . ?
C4 C3 C24 C25 -168.85(13) . . . . ?
C4 C5 C6 C7 171.54(17) . . . . ?
C4 C5 C6 C15 -18.1(3) . . . . ?
C4 C5 C22 S2 8.10(16) . . . . ?
C4 C5 C22 S3 -172.64(10) . . . . ?
C5 C4 C23 S1 -170.25(10) . . . . ?
C5 C4 C23 S2 10.09(16) . . . . ?
C5 C6 C7 S3 8.41(15) . . . . ?
C5 C6 C7 C8 -174.36(13) . . . . ?
C5 C6 C15 C14 179.86(14) . . . . ?
C5 C6 C15 C16 -8.6(2) . . . . ?
C6 C5 C22 S2 -170.29(10) . . . . ?
C6 C5 C22 S3 8.98(16) . . . . ?
C6 C7 C8 C9 -6.2(2) . . . . ?
C6 C7 C8 C13 173.66(14) . . . . ?
C6 C15 C16 C17 135.75(15) . . . . ?
C6 C15 C16 C21 -44.21(19) . . . . ?
C7 S3 C22 S2 175.48(11) . . . . ?
C7 S3 C22 C5 -3.65(12) . . . . ?
C7 C6 C15 C14 -10.42(19) . . . . ?
C7 C6 C15 C16 161.16(13) . . . . ?
C7 C8 C9 C10 179.27(14) . . . . ?
C7 C8 C9 C14 -4.4(2) . . . . ?
C7 C8 C13 C12 -179.47(16) . . . . ?
C8 C9 C10 C11 0.5(2) . . . . ?
C8 C9 C14 Br2 -164.82(11) . . . . ?
C8 C9 C14 C15 7.6(2) . . . . ?
C9 C8 C13 C12 0.4(2) . . . . ?
C9 C10 C11 C12 -0.1(3) . . . . ?
C9 C14 C15 C6 0.0(2) . . . . ?
C9 C14 C15 C16 -171.26(13) . . . . ?
C10 C9 C14 Br2 11.2(2) . . . . ?
C10 C9 C14 C15 -176.42(15) . . . . ?
C10 C11 C12 C13 -0.1(3) . . . . ?
C11 C12 C13 C8 0.0(3) . . . . ?
C13 C8 C9 C10 -0.6(2) . . . . ?
C13 C8 C9 C14 175.69(14) . . . . ?
C14 C9 C10 C11 -175.54(16) . . . . ?
C14 C15 C16 C17 -53.2(2) . . . . ?
C14 C15 C16 C21 126.79(15) . . . . ?
C15 C6 C7 S3 -163.27(10) . . . . ?
C15 C6 C7 C8 14.0(2) . . . . ?
C15 C16 C17 C18 -175.41(14) . . . . ?
C15 C16 C21 C20 176.05(13) . . . . ?
C16 C17 C18 C19 -0.8(2) . . . . ?
C16 C17 C18 Br0A -167.9(5) . . . . ?
C17 C16 C21 C20 -3.9(2) . . . . ?
C17 C18 C19 O2 175.91(15) . . . . ?
C17 C18 C19 C20 -3.7(2) . . . . ?
C18 C19 C20 C21 4.3(2) . . . . ?
C19 C20 C21 C16 -0.4(2) . . . . ?
C21 C16 C17 C18 4.6(2) . . . . ?
C22 S2 C23 S1 175.74(12) . . . . ?
C22 S2 C23 C4 -4.68(11) . . . . ?
C22 S3 C7 C6 -3.01(12) . . . . ?
C22 S3 C7 C8 179.73(13) . . . . ?
C22 C5 C6 C7 -10.83(17) . . . . ?
C22 C5 C6 C15 159.57(14) . . . . ?
C23 S1 C24 C3 -4.65(11) . . . . ?
C23 S1 C24 C25 176.39(13) . . . . ?
C23 S2 C22 S3 178.64(12) . . . . ?
C23 S2 C22 C5 -2.23(12) . . . . ?
C23 C4 C5 C6 166.41(17) . . . . ?
C23 C4 C5 C22 -11.24(17) . . . . ?
C24 S1 C23 S2 175.12(11) . . . . ?
C24 S1 C23 C4 -4.46(11) . . . . ?
C24 C3 C4 C5 168.03(16) . . . . ?
C24 C3 C4 C23 -15.16(16) . . . . ?
C24 C25 C26 C1 -7.0(2) . . . . ?
C24 C25 C26 C27 177.11(14) . . . . ?
C24 C25 C30 C29 -176.49(15) . . . . ?
C25 C26 C27 C28 -0.2(2) . . . . ?
C26 C1 C2 C3 2.7(2) . . . . ?
C26 C1 C2 C31 -164.99(14) . . . . ?
C26 C25 C30 C29 0.4(2) . . . . ?
C26 C27 C28 C29 -0.1(3) . . . . ?
C27 C28 C29 C30 0.6(3) . . . . ?
C28 C29 C30 C25 -0.7(3) . . . . ?
C30 C25 C26 C1 175.95(14) . . . . ?
C30 C25 C26 C27 0.0(2) . . . . ?
C31 C2 C3 C4 -16.2(2) . . . . ?
C31 C2 C3 C24 150.30(13) . . . . ?
C31 C32 C33 C34 -0.5(2) . . . . ?
C31 C32 C33 Br0C -167.6(9) . . . . ?
C32 C31 C36 C35 4.7(2) . . . . ?
C32 C33 C34 O1A -178.8(2) . . . . ?
C32 C33 C34 C35 3.5(3) . . . . ?
C32 C33 C34 O1B -162(3) . . . . ?
C33 C34 C35 C36 -2.4(3) . . . . ?
C33 C34 O1B C37B 159.5(18) . . . . ?
C34 C35 C36 C31 -1.9(3) . . . . ?
C35 C34 O1B C37B -5(4) . . . . ?
C36 C31 C32 C33 -3.5(2) . . . . ?
C37A O1A C34 C33 172.2(3) . . . . ?
C37A O1A C34 C35 -10.2(5) . . . . ?
C38 O2 C19 C18 -5.6(2) . . . . ?
C38 O2 C19 C20 173.97(15) . . . . ?
Br0C C33 C34 C35 175.7(5) . . . . ?
Br0B C20 C21 C16 -170.8(11) . . . . ?
O1B C34 C35 C36 162(3) . . . . ?
